data_1573118
loop_
_publ_author_name
'Wu, Weikang'
'Rajeshkumar, Thayalan'
'Zhu, Shan'
'Chai, Fuxiang'
'Hong, Dongjing'
'Huang, Zeming'
'Yuan, Qingbing'
'Maron, Laurent'
'Wang, Shaowu'

_publ_section_title
;
 Rare-earth metal complexes bearing electrophilic and nucleophilic carbon
 centres and their unique reactivity patterns towards pyridine
 derivatives.
;
_journal_issue 48
_journal_name_full 'Chemical science'
_journal_page_first 20315
_journal_page_last 20327
_journal_paper_doi 10.1039/d4sc04197f
_journal_volume 15
_journal_year 2024
_chemical_formula_moiety 'C62 H76 Er N8, 1[C7H8]'
_chemical_formula_sum 'C69 H84 Er N8'
_chemical_formula_weight 1192.70
_space_group_crystal_system triclinic
_space_group_IT_number 2
_space_group_name_Hall '-P 1'
_space_group_name_H-M_alt 'P -1'
_atom_sites_solution_hydrogens geom
_atom_sites_solution_primary iterative
_audit_creation_date 2024-04-16
_audit_creation_method
;
Olex2 1.5
(compiled 2023.08.24 svn.re1ec1418 for OlexSys, GUI svn.r6817)
;
_audit_update_record
;
2024-05-29 deposited with the CCDC.	2024-11-12 downloaded from the CCDC.
;
_cell_angle_alpha 75.276(6)
_cell_angle_beta 84.282(6)
_cell_angle_gamma 74.311(6)
_cell_formula_units_Z 2
_cell_length_a 14.584(9)
_cell_length_b 14.899(9)
_cell_length_c 15.053(9)
_cell_measurement_reflns_used 2045
_cell_measurement_temperature 300
_cell_measurement_theta_max 24.05
_cell_measurement_theta_min 2.25
_cell_volume 3044(3)
_computing_cell_refinement 'SAINT V8.40B (?, 2016)'
_computing_data_collection 'Bruker SMART APEX II diffractometer'
_computing_data_reduction 'SAINT V8.40B (?, 2016)'
_computing_molecular_graphics 'Olex2 1.5 (Dolomanov et al., 2009)'
_computing_publication_material 'Olex2 1.5 (Dolomanov et al., 2009)'
_computing_structure_refinement 'SHELXL 2018/3 (Sheldrick, 2015)'
_computing_structure_solution 'olex2.solve 1.5 (Bourhis et al., 2015)'
_diffrn_ambient_temperature 300
_diffrn_measured_fraction_theta_full 0.988
_diffrn_measured_fraction_theta_max 0.980
_diffrn_measurement_device 'three-circle diffractometer'
_diffrn_measurement_device_type 'Bruker APEX-II CCD'
_diffrn_measurement_method '\f and \w scans'
_diffrn_radiation_type MoK\a
_diffrn_radiation_wavelength 0.71073
_diffrn_reflns_av_unetI/netI 0.4064
_diffrn_reflns_Laue_measured_fraction_full 0.988
_diffrn_reflns_Laue_measured_fraction_max 0.980
_diffrn_reflns_limit_h_max 18
_diffrn_reflns_limit_h_min -18
_diffrn_reflns_limit_k_max 19
_diffrn_reflns_limit_k_min -19
_diffrn_reflns_limit_l_max 19
_diffrn_reflns_limit_l_min -19
_diffrn_reflns_number 11005
_diffrn_reflns_point_group_measured_fraction_full 0.988
_diffrn_reflns_point_group_measured_fraction_max 0.980
_diffrn_reflns_theta_full 25.242
_diffrn_reflns_theta_max 25.433
_diffrn_reflns_theta_min 1.399
_diffrn_standards_number 0
_exptl_absorpt_coefficient_mu 1.426
_exptl_absorpt_correction_T_max 0.745163
_exptl_absorpt_correction_T_min 0.359662
_exptl_absorpt_correction_type multi-scan
_exptl_absorpt_process_details
;
 TWINABS-2012/1 (Bruker,2012) was used for absorption correction.
 
For component 1:
 wR2(int) was 0.0988 before and 0.0595 after correction.
 
For component 2:
 wR2(int) was 0.1002 before and 0.0615 after correction.
 The Ratio of minimum to maximum transmission is 0.50.

Final HKLF 4 output contains 27470 reflections, Rint = 0.1330
 (11701 with I > 3sig(I), Rint = 0.0802)
;
_exptl_crystal_colour yellow
_exptl_crystal_colour_primary yellow
_exptl_crystal_density_diffrn 1.301
_exptl_crystal_description block
_exptl_crystal_F_000 1244
_exptl_crystal_size_max 0.15
_exptl_crystal_size_mid 0.13
_exptl_crystal_size_min 0.12
_refine_diff_density_max 2.186
_refine_diff_density_min -1.324
_refine_diff_density_rms 0.168
_refine_ls_extinction_method none
_refine_ls_goodness_of_fit_ref 0.957
_refine_ls_hydrogen_treatment constr
_refine_ls_matrix_type full
_refine_ls_number_parameters 640
_refine_ls_number_reflns 11005
_refine_ls_number_restraints 493
_refine_ls_restrained_S_all 0.956
_refine_ls_R_factor_all 0.2280
_refine_ls_R_factor_gt 0.1202
_refine_ls_shift/su_max 0.001
_refine_ls_shift/su_mean 0.000
_refine_ls_structure_factor_coef Fsqd
_refine_ls_weighting_details 'w=1/[\s^2^(Fo^2^)+(0.1325P)^2^] where P=(Fo^2^+2Fc^2^)/3'
_refine_ls_weighting_scheme calc
_refine_ls_wR_factor_gt 0.2386
_refine_ls_wR_factor_ref 0.2746
_reflns_Friedel_coverage 0.000
_reflns_number_gt 4864
_reflns_number_total 11005
_reflns_threshold_expression 'I > 2\s(I)'
_cod_data_source_file d4sc04197f4.cif
_cod_data_source_block 13
_cod_depositor_comments 'Adding full bibliography for 1573095--1573138.cif.'
_cod_database_code 1573118
_shelx_shelxl_version_number 2018/3
_shelx_space_group_comment
;
The symmetry employed for this shelxl refinement is uniquely defined
by the following loop, which should always be used as a source of
symmetry information in preference to the above space-group names.
They are only intended as comments.
;
_shelx_estimated_absorpt_t_max 0.848
_shelx_estimated_absorpt_t_min 0.815
_olex2_refinement_description
;
1. Fixed Uiso
 At 1.2 times of:
  All C(H) groups, All C(H,H) groups
2. Restrained distances
 C23-C26
 1.54 with sigma of 0.01
3. Uiso/Uaniso restraints and constraints
All non-hydrogen atoms have similar U: within 2A with sigma of 0.01 and sigma
for terminal atoms of 0.02 within 2A
Uanis(C23) \\sim Ueq: with sigma of 0.003 and sigma for terminal atoms of 0.006
4.a Ternary CH refined with riding coordinates:
 C19(H19), C21(H21), C26(H26), C45(H45), C47(H47), C52(H52)
4.b Secondary CH2 refined with riding coordinates:
 C9(H9A,H9B), C10(H10A,H10B), C11(H11A,H11B), C12(H12A,H12B), C13(H13A,H13B),
 C14(H14A,H14B), C15(H15A,H15B), C18(H18A,H18B), C20(H20A,H20B), C22(H22A,H22B),
  C23(H23A,H23B), C24(H24A,H24B), C25(H25A,H25B), C35(H35A,H35B), C36(H36A,
 H36B), C37(H37A,H37B), C38(H38A,H38B), C39(H39A,H39B), C40(H40A,H40B),
 C41(H41A,H41B), C44(H44A,H44B), C46(H46A,H46B), C48(H48A,H48B), C49(H49A,H49B),
  C50(H50A,H50B), C51(H51A,H51B)
4.c Aromatic/amide H refined with riding coordinates:
 C4(H4), C5(H5), C6(H6), C7(H7), C16(H16), C30(H30), C31(H31), C32(H32),
 C33(H33), C42(H42), C53(H53), C54(H54), C55(H55), C56(H56), C59(H59), C60(H60),
  C61(H61), C62(H62)
;
_smtbx_masks_special_details
;
A solvent mask was calculated and 102 electrons were 
found in a volume of 604\%A^3^ in 1 void per unit cell. 
This is consistent with the presence of 
1[C7H8] per Unit Cell 
which account for 100 electrons 
per unit cell.
;
_smtbx_masks_void_probe_radius 1.2
_smtbx_masks_void_truncation_radius 1.2
_olex2_submission_special_instructions 'No special instructions were received'

loop_
_space_group_symop_operation_xyz
'x, y, z'
'-x, -y, -z'

loop_
_atom_site_label
_atom_site_type_symbol
_atom_site_fract_x
_atom_site_fract_y
_atom_site_fract_z
_atom_site_U_iso_or_equiv
_atom_site_adp_type
_atom_site_occupancy
_atom_site_site_symmetry_order
_atom_site_calc_flag
_atom_site_refinement_flags_posn
_atom_site_refinement_flags_adp
_atom_site_refinement_flags_occupancy
_atom_site_disorder_assembly
_atom_site_disorder_group
Er1 Er 0.48019(5) 0.74100(5) 0.73847(5) 0.0446(3) Uani 1 1 d . . . . .
N1 N 0.2564(8) 0.8189(8) 0.6228(7) 0.045(2) Uani 1 1 d . U . . .
N2 N 0.0645(10) 0.8838(10) 0.7930(9) 0.070(3) Uani 1 1 d . U . . .
N3 N 0.5516(8) 0.7981(8) 0.5864(7) 0.044(3) Uani 1 1 d . U . . .
N4 N 0.5146(8) 0.5163(7) 0.6708(7) 0.041(2) Uani 1 1 d . U . . .
N5 N 0.7416(9) 0.4735(10) 0.5328(9) 0.068(3) Uani 1 1 d . U . . .
N6 N 0.3927(7) 0.6700(8) 0.8729(7) 0.038(2) Uani 1 1 d . U . . .
N7 N 0.4840(9) 0.8809(8) 0.7825(7) 0.050(3) Uani 1 1 d . U . . .
N8 N 0.6105(9) 0.7128(10) 0.8326(8) 0.061(3) Uani 1 1 d . U . . .
C1 C 0.3529(10) 0.8047(9) 0.6342(8) 0.040(3) Uani 1 1 d . U . . .
C2 C 0.3890(9) 0.8258(9) 0.5437(8) 0.037(3) Uani 1 1 d . U . . .
C3 C 0.3192(10) 0.8434(9) 0.4778(9) 0.044(3) Uani 1 1 d . U . . .
C4 C 0.3176(12) 0.8609(11) 0.3837(11) 0.065(4) Uani 1 1 d . U . . .
H4 H 0.373169 0.863576 0.348147 0.078 Uiso 1 1 calc R U . . .
C5 C 0.2366(13) 0.8738(12) 0.3444(12) 0.074(4) Uani 1 1 d . U . . .
H5 H 0.236239 0.885548 0.280680 0.089 Uiso 1 1 calc R U . . .
C6 C 0.1499(13) 0.8705(11) 0.3957(11) 0.070(4) Uani 1 1 d . U . . .
H6 H 0.094268 0.878815 0.366000 0.085 Uiso 1 1 calc R U . . .
C7 C 0.1490(12) 0.8550(10) 0.4896(11) 0.060(3) Uani 1 1 d . U . . .
H7 H 0.092594 0.855137 0.524344 0.072 Uiso 1 1 calc R U . . .
C8 C 0.2341(11) 0.8393(10) 0.5312(10) 0.048(3) Uani 1 1 d . U . . .
C9 C 0.1863(11) 0.8049(11) 0.6958(10) 0.057(3) Uani 1 1 d . U . . .
H9A H 0.217840 0.762579 0.750453 0.068 Uiso 1 1 calc R U . . .
H9B H 0.142594 0.774073 0.678106 0.068 Uiso 1 1 calc R U . . .
C10 C 0.1323(11) 0.8960(11) 0.7169(11) 0.064(3) Uani 1 1 d . U . . .
H10A H 0.176533 0.928197 0.731212 0.077 Uiso 1 1 calc R U . . .
H10B H 0.098498 0.936895 0.662872 0.077 Uiso 1 1 calc R U . . .
C11 C -0.0165(12) 0.8611(14) 0.7666(12) 0.081(4) Uani 1 1 d . U . . .
H11A H 0.004963 0.804505 0.741801 0.097 Uiso 1 1 calc R U . . .
H11B H -0.048485 0.913738 0.718305 0.097 Uiso 1 1 calc R U . . .
C12 C -0.0862(13) 0.8429(14) 0.8452(13) 0.088(4) Uani 1 1 d . U . . .
H12A H -0.140465 0.829889 0.823124 0.106 Uiso 1 1 calc R U . . .
H12B H -0.056162 0.786558 0.891114 0.106 Uiso 1 1 calc R U . . .
C13 C -0.1196(13) 0.9254(14) 0.8876(13) 0.089(4) Uani 1 1 d . U . . .
H13A H -0.156684 0.980222 0.844668 0.106 Uiso 1 1 calc R U . . .
H13B H -0.159370 0.909606 0.941906 0.106 Uiso 1 1 calc R U . . .
C14 C -0.0393(13) 0.9466(14) 0.9114(13) 0.087(4) Uani 1 1 d . U . . .
H14A H -0.007296 0.893440 0.959247 0.105 Uiso 1 1 calc R U . . .
H14B H -0.059898 1.002690 0.936913 0.105 Uiso 1 1 calc R U . . .
C15 C 0.0317(12) 0.9654(13) 0.8330(12) 0.079(4) Uani 1 1 d . U . . .
H15A H 0.001917 1.021294 0.786442 0.095 Uiso 1 1 calc R U . . .
H15B H 0.085474 0.978711 0.855467 0.095 Uiso 1 1 calc R U . . .
C16 C 0.4867(10) 0.8242(10) 0.5267(10) 0.047(3) Uani 1 1 d . U . . .
H16 H 0.505896 0.844108 0.465710 0.056 Uiso 1 1 calc R U . . .
C17 C 0.6507(10) 0.8044(10) 0.5620(9) 0.044(3) Uani 1 1 d . U . . .
C18 C 0.6705(10) 0.8370(11) 0.4606(9) 0.056(3) Uani 1 1 d . U . . .
H18A H 0.628927 0.900040 0.437165 0.067 Uiso 1 1 calc R U . . .
H18B H 0.657210 0.792936 0.428951 0.067 Uiso 1 1 calc R U . . .
C19 C 0.7747(12) 0.8411(12) 0.4415(11) 0.069(3) Uani 1 1 d . U . . .
H19 H 0.786904 0.862493 0.375344 0.083 Uiso 1 1 calc R U . . .
C20 C 0.7911(13) 0.9104(13) 0.4903(11) 0.081(4) Uani 1 1 d . U . . .
H20A H 0.855524 0.917375 0.476526 0.098 Uiso 1 1 calc R U . . .
H20B H 0.747458 0.972656 0.468350 0.098 Uiso 1 1 calc R U . . .
C21 C 0.7769(12) 0.8784(12) 0.5903(12) 0.073(3) Uani 1 1 d . U . . .
H21 H 0.790015 0.924283 0.620715 0.088 Uiso 1 1 calc R U . . .
C22 C 0.6720(11) 0.8757(11) 0.6078(11) 0.064(3) Uani 1 1 d . U . . .
H22A H 0.658650 0.857636 0.673463 0.077 Uiso 1 1 calc R U . . .
H22B H 0.631261 0.939061 0.583774 0.077 Uiso 1 1 calc R U . . .
C23 C 0.7266(8) 0.7078(8) 0.5876(8) 0.034(3) Uani 1 1 d D U . . .
H23A H 0.714115 0.675877 0.650535 0.040 Uiso 1 1 calc R U . . .
H23B H 0.720052 0.667336 0.548460 0.040 Uiso 1 1 calc R U . . .
C24 C 0.8363(12) 0.7427(12) 0.4773(11) 0.073(4) Uani 1 1 d . U . . .
H24A H 0.816937 0.696848 0.452616 0.088 Uiso 1 1 calc R U . . .
H24B H 0.902126 0.740929 0.458014 0.088 Uiso 1 1 calc R U . . .
C25 C 0.8386(12) 0.7815(11) 0.6273(11) 0.070(4) Uani 1 1 d . U . . .
H25A H 0.904646 0.784327 0.622774 0.084 Uiso 1 1 calc R U . . .
H25B H 0.821889 0.759436 0.691659 0.084 Uiso 1 1 calc R U . . .
C26 C 0.8279(9) 0.7170(12) 0.5783(11) 0.065(3) Uani 1 1 d D U . . .
H26 H 0.871166 0.653935 0.601822 0.078 Uiso 1 1 calc R U . . .
C27 C 0.4903(10) 0.5806(10) 0.7277(9) 0.044(3) Uani 1 1 d . U . . .
C28 C 0.4274(10) 0.5450(9) 0.7953(9) 0.043(3) Uani 1 1 d . U . . .
C29 C 0.4146(10) 0.4574(10) 0.7794(9) 0.047(3) Uani 1 1 d . U . . .
C30 C 0.3621(11) 0.3928(10) 0.8186(11) 0.057(3) Uani 1 1 d . U . . .
H30 H 0.322680 0.401545 0.869785 0.069 Uiso 1 1 calc R U . . .
C31 C 0.3671(11) 0.3174(11) 0.7838(11) 0.064(3) Uani 1 1 d . U . . .
H31 H 0.331058 0.274320 0.811216 0.077 Uiso 1 1 calc R U . . .
C32 C 0.4242(12) 0.3029(11) 0.7091(11) 0.064(3) Uani 1 1 d . U . . .
H32 H 0.428135 0.248427 0.688012 0.077 Uiso 1 1 calc R U . . .
C33 C 0.4744(11) 0.3640(10) 0.6651(11) 0.057(3) Uani 1 1 d . U . . .
H33 H 0.511727 0.354462 0.612832 0.068 Uiso 1 1 calc R U . . .
C34 C 0.4687(10) 0.4420(10) 0.7002(10) 0.047(3) Uani 1 1 d . U . . .
C35 C 0.5788(9) 0.5258(10) 0.5914(9) 0.045(3) Uani 1 1 d . U . . .
H35A H 0.578639 0.592859 0.568507 0.054 Uiso 1 1 calc R U . . .
H35B H 0.555832 0.505501 0.543393 0.054 Uiso 1 1 calc R U . . .
C36 C 0.6774(10) 0.4687(11) 0.6117(10) 0.056(3) Uani 1 1 d . U . . .
H36A H 0.701172 0.491186 0.657741 0.067 Uiso 1 1 calc R U . . .
H36B H 0.676891 0.402228 0.637628 0.067 Uiso 1 1 calc R U . . .
C37 C 0.8381(12) 0.4361(13) 0.5596(13) 0.082(4) Uani 1 1 d . U . . .
H37A H 0.849391 0.367946 0.587703 0.098 Uiso 1 1 calc R U . . .
H37B H 0.849663 0.467388 0.605031 0.098 Uiso 1 1 calc R U . . .
C38 C 0.9031(13) 0.4506(14) 0.4823(14) 0.093(4) Uani 1 1 d . U . . .
H38A H 0.968105 0.425252 0.502608 0.111 Uiso 1 1 calc R U . . .
H38B H 0.893311 0.518710 0.455160 0.111 Uiso 1 1 calc R U . . .
C39 C 0.8877(13) 0.4010(15) 0.4114(14) 0.101(5) Uani 1 1 d . U . . .
H39A H 0.928556 0.414701 0.357545 0.121 Uiso 1 1 calc R U . . .
H39B H 0.903203 0.332079 0.436329 0.121 Uiso 1 1 calc R U . . .
C40 C 0.7853(12) 0.4369(15) 0.3859(12) 0.095(4) Uani 1 1 d . U . . .
H40A H 0.772372 0.402467 0.343779 0.114 Uiso 1 1 calc R U . . .
H40B H 0.771351 0.504619 0.355683 0.114 Uiso 1 1 calc R U . . .
C41 C 0.7234(12) 0.4212(14) 0.4729(12) 0.078(4) Uani 1 1 d . U . . .
H41A H 0.656677 0.442579 0.457638 0.094 Uiso 1 1 calc R U . . .
H41B H 0.737447 0.353385 0.502933 0.094 Uiso 1 1 calc R U . . .
C42 C 0.3849(9) 0.5862(10) 0.8668(9) 0.043(3) Uani 1 1 d . U . . .
H42 H 0.349681 0.553272 0.911995 0.052 Uiso 1 1 calc R U . . .
C43 C 0.3514(10) 0.7049(11) 0.9531(9) 0.051(3) Uani 1 1 d . U . . .
C44 C 0.4348(10) 0.7094(12) 1.0068(10) 0.061(3) Uani 1 1 d . U . . .
H44A H 0.475298 0.645266 1.027982 0.073 Uiso 1 1 calc R U . . .
H44B H 0.473027 0.748140 0.966369 0.073 Uiso 1 1 calc R U . . .
C45 C 0.3965(12) 0.7529(12) 1.0894(11) 0.064(3) Uani 1 1 d . U . . .
H45 H 0.449721 0.757841 1.121287 0.076 Uiso 1 1 calc R U . . .
C46 C 0.3358(11) 0.8518(12) 1.0491(11) 0.074(4) Uani 1 1 d . U . . .
H46A H 0.373740 0.889369 1.006747 0.088 Uiso 1 1 calc R U . . .
H46B H 0.309517 0.884693 1.097477 0.088 Uiso 1 1 calc R U . . .
C47 C 0.2478(10) 0.8385(12) 0.9937(10) 0.070(4) Uani 1 1 d . U . . .
H47 H 0.208115 0.903359 0.970064 0.084 Uiso 1 1 calc R U . . .
C48 C 0.2935(12) 0.8077(12) 0.9172(11) 0.080(4) Uani 1 1 d . U . . .
H48A H 0.334877 0.848072 0.886306 0.096 Uiso 1 1 calc R U . . .
H48B H 0.247233 0.809870 0.874110 0.096 Uiso 1 1 calc R U . . .
C49 C 0.2881(11) 0.6497(12) 1.0202(10) 0.065(4) Uani 1 1 d . U . . .
H49A H 0.322979 0.582966 1.039465 0.078 Uiso 1 1 calc R U . . .
H49B H 0.232381 0.651964 0.988551 0.078 Uiso 1 1 calc R U . . .
C50 C 0.3428(12) 0.6960(12) 1.1512(11) 0.071(4) Uani 1 1 d . U . . .
H50A H 0.322880 0.722609 1.204591 0.085 Uiso 1 1 calc R U . . .
H50B H 0.382842 0.631535 1.171943 0.085 Uiso 1 1 calc R U . . .
C51 C 0.1939(11) 0.7944(11) 1.0668(10) 0.069(4) Uani 1 1 d . U . . .
H51A H 0.134631 0.792033 1.044593 0.083 Uiso 1 1 calc R U . . .
H51B H 0.178925 0.830781 1.113811 0.083 Uiso 1 1 calc R U . . .
C52 C 0.2548(11) 0.6909(12) 1.1073(10) 0.066(3) Uani 1 1 d . U . . .
H52 H 0.217359 0.652606 1.150925 0.079 Uiso 1 1 calc R U . . .
C53 C 0.4213(13) 0.9649(10) 0.7565(10) 0.062(3) Uani 1 1 d . U . . .
H53 H 0.373920 0.968498 0.717694 0.075 Uiso 1 1 calc R U . . .
C54 C 0.4208(15) 1.0463(12) 0.7821(12) 0.082(4) Uani 1 1 d . U . . .
H54 H 0.377163 1.104133 0.758881 0.099 Uiso 1 1 calc R U . . .
C55 C 0.4883(15) 1.0394(13) 0.8444(13) 0.082(4) Uani 1 1 d . U . . .
H55 H 0.484380 1.090087 0.871340 0.098 Uiso 1 1 calc R U . . .
C56 C 0.5586(13) 0.9598(12) 0.8651(11) 0.069(4) Uani 1 1 d . U . . .
H56 H 0.609538 0.959211 0.897960 0.083 Uiso 1 1 calc R U . . .
C57 C 0.5571(12) 0.8771(11) 0.8383(10) 0.054(3) Uani 1 1 d . U . . .
C58 C 0.6223(12) 0.7873(13) 0.8668(11) 0.063(3) Uani 1 1 d . U . . .
C59 C 0.6973(12) 0.7684(14) 0.9263(11) 0.072(4) Uani 1 1 d . U . . .
H59 H 0.706284 0.816890 0.950492 0.087 Uiso 1 1 calc R U . . .
C60 C 0.7550(13) 0.6809(14) 0.9478(12) 0.080(4) Uani 1 1 d . U . . .
H60 H 0.805784 0.669296 0.985490 0.096 Uiso 1 1 calc R U . . .
C61 C 0.7417(13) 0.6072(14) 0.9157(12) 0.080(4) Uani 1 1 d . U . . .
H61 H 0.782057 0.546067 0.933061 0.096 Uiso 1 1 calc R U . . .
C62 C 0.6704(13) 0.6235(14) 0.8591(12) 0.075(4) Uani 1 1 d . U . . .
H62 H 0.661688 0.573253 0.837627 0.090 Uiso 1 1 calc R U . . .

loop_
_atom_site_aniso_label
_atom_site_aniso_U_11
_atom_site_aniso_U_22
_atom_site_aniso_U_33
_atom_site_aniso_U_23
_atom_site_aniso_U_13
_atom_site_aniso_U_12
Er1 0.0510(5) 0.0449(4) 0.0358(4) -0.0091(3) 0.0068(3) -0.0123(3)
N1 0.053(5) 0.044(5) 0.032(5) -0.005(4) 0.013(4) -0.013(5)
N2 0.058(6) 0.085(7) 0.066(6) -0.026(5) 0.008(5) -0.012(6)
N3 0.041(6) 0.041(5) 0.046(6) -0.008(5) 0.002(5) -0.010(5)
N4 0.048(5) 0.031(5) 0.046(5) -0.022(4) 0.008(4) -0.005(4)
N5 0.058(6) 0.070(6) 0.075(6) -0.030(5) 0.017(5) -0.009(5)
N6 0.037(5) 0.039(5) 0.031(5) -0.011(4) 0.007(4) 0.001(5)
N7 0.080(7) 0.036(5) 0.043(6) -0.009(5) 0.026(5) -0.040(5)
N8 0.060(7) 0.074(7) 0.056(6) -0.025(6) 0.018(5) -0.025(6)
C1 0.050(6) 0.039(6) 0.031(5) -0.019(5) 0.008(5) -0.004(5)
C2 0.046(5) 0.030(5) 0.034(5) -0.013(4) 0.000(5) -0.003(5)
C3 0.055(6) 0.037(5) 0.042(5) -0.018(5) -0.008(5) -0.004(5)
C4 0.070(7) 0.065(7) 0.054(7) -0.021(6) -0.003(6) 0.001(7)
C5 0.081(8) 0.076(7) 0.061(7) -0.020(6) -0.020(6) -0.003(7)
C6 0.073(8) 0.068(7) 0.066(7) -0.017(7) -0.029(7) -0.001(7)
C7 0.063(7) 0.056(7) 0.061(7) -0.013(6) -0.017(6) -0.010(6)
C8 0.059(6) 0.041(5) 0.045(5) -0.012(5) -0.009(5) -0.010(5)
C9 0.056(7) 0.059(7) 0.051(6) -0.010(6) 0.010(6) -0.015(6)
C10 0.052(7) 0.071(7) 0.064(7) -0.013(6) 0.006(6) -0.015(6)
C11 0.066(8) 0.100(8) 0.084(8) -0.038(7) 0.023(6) -0.027(7)
C12 0.071(8) 0.109(9) 0.092(8) -0.042(7) 0.026(7) -0.028(7)
C13 0.070(8) 0.110(9) 0.091(8) -0.041(7) 0.012(7) -0.021(8)
C14 0.074(8) 0.103(9) 0.087(8) -0.042(7) 0.011(7) -0.014(8)
C15 0.071(8) 0.087(8) 0.082(8) -0.035(7) 0.006(6) -0.013(7)
C16 0.050(6) 0.043(6) 0.041(6) -0.005(5) 0.001(5) -0.006(6)
C17 0.047(5) 0.042(5) 0.049(5) -0.018(4) 0.005(4) -0.017(4)
C18 0.064(7) 0.059(6) 0.049(6) -0.019(6) 0.018(6) -0.026(6)
C19 0.074(6) 0.075(6) 0.056(6) -0.015(6) 0.030(6) -0.027(6)
C20 0.082(7) 0.076(7) 0.078(7) -0.006(7) 0.033(7) -0.029(7)
C21 0.081(7) 0.067(6) 0.074(6) -0.023(6) 0.022(6) -0.024(6)
C22 0.065(7) 0.062(7) 0.067(7) -0.021(6) 0.022(6) -0.022(6)
C23 0.039(4) 0.031(3) 0.033(3) -0.013(3) -0.003(3) -0.006(3)
C24 0.082(7) 0.071(7) 0.065(7) -0.027(6) 0.031(6) -0.017(6)
C25 0.078(7) 0.065(7) 0.068(7) -0.013(6) 0.017(6) -0.029(6)
C26 0.080(6) 0.052(6) 0.061(6) -0.020(5) 0.015(6) -0.014(5)
C27 0.052(6) 0.042(6) 0.042(6) -0.020(5) 0.021(5) -0.016(5)
C28 0.045(6) 0.039(5) 0.044(5) -0.013(5) 0.012(5) -0.012(5)
C29 0.050(6) 0.038(5) 0.052(6) -0.016(5) 0.011(5) -0.010(5)
C30 0.059(7) 0.043(6) 0.071(7) -0.018(6) 0.017(6) -0.016(6)
C31 0.069(7) 0.046(7) 0.080(8) -0.015(6) 0.016(6) -0.024(6)
C32 0.077(8) 0.045(7) 0.074(7) -0.023(6) 0.009(6) -0.018(6)
C33 0.064(7) 0.043(6) 0.064(7) -0.014(6) 0.000(6) -0.013(6)
C34 0.053(6) 0.034(5) 0.054(6) -0.015(5) 0.001(5) -0.007(5)
C35 0.051(6) 0.045(6) 0.044(6) -0.024(5) 0.009(5) -0.011(5)
C36 0.059(7) 0.055(6) 0.057(6) -0.028(6) 0.009(6) -0.008(6)
C37 0.066(7) 0.082(8) 0.099(8) -0.034(7) 0.013(7) -0.016(7)
C38 0.069(8) 0.093(8) 0.110(9) -0.029(7) 0.021(7) -0.016(7)
C39 0.073(8) 0.110(9) 0.097(9) -0.022(8) 0.036(8) -0.004(8)
C40 0.076(8) 0.107(8) 0.084(8) -0.031(7) 0.031(7) 0.002(7)
C41 0.062(7) 0.089(8) 0.076(8) -0.030(7) 0.021(6) -0.006(7)
C42 0.041(6) 0.040(6) 0.041(6) -0.010(5) 0.011(5) -0.002(5)
C43 0.041(5) 0.061(5) 0.039(5) -0.016(5) 0.018(4) 0.002(5)
C44 0.049(7) 0.072(7) 0.055(6) -0.028(6) 0.005(6) 0.004(6)
C45 0.060(6) 0.075(6) 0.056(6) -0.030(5) 0.005(5) -0.005(6)
C46 0.064(7) 0.076(7) 0.064(7) -0.018(6) 0.020(6) 0.004(6)
C47 0.038(6) 0.080(7) 0.052(6) 0.003(6) 0.023(5) 0.024(6)
C48 0.071(7) 0.081(7) 0.055(7) 0.007(6) 0.012(6) 0.009(6)
C49 0.053(7) 0.079(7) 0.049(6) -0.013(6) 0.025(6) -0.005(6)
C50 0.070(7) 0.078(7) 0.051(7) -0.020(6) 0.010(6) 0.004(7)
C51 0.051(7) 0.084(7) 0.052(7) -0.021(6) 0.021(6) 0.014(6)
C52 0.057(6) 0.074(6) 0.054(6) -0.026(5) 0.028(5) 0.002(6)
C53 0.100(8) 0.038(6) 0.053(7) -0.010(6) 0.018(6) -0.031(6)
C54 0.121(9) 0.048(7) 0.077(8) -0.016(7) 0.007(7) -0.022(7)
C55 0.122(9) 0.055(7) 0.087(8) -0.035(7) -0.003(7) -0.034(7)
C56 0.102(8) 0.058(7) 0.071(7) -0.032(6) -0.004(7) -0.042(6)
C57 0.081(7) 0.050(6) 0.049(6) -0.019(5) 0.015(5) -0.047(5)
C58 0.068(7) 0.079(6) 0.053(6) -0.013(6) 0.007(5) -0.043(6)
C59 0.073(8) 0.089(8) 0.068(7) -0.009(7) -0.012(6) -0.047(7)
C60 0.068(8) 0.098(9) 0.071(8) 0.004(7) -0.014(7) -0.034(7)
C61 0.071(8) 0.091(8) 0.067(8) 0.006(7) -0.010(7) -0.024(7)
C62 0.071(8) 0.083(8) 0.067(7) -0.014(7) 0.001(6) -0.019(7)

loop_
_atom_type_symbol
_atom_type_description
_atom_type_scat_dispersion_real
_atom_type_scat_dispersion_imag
_atom_type_scat_source
C C 0.0033 0.0016 'International Tables Vol C Tables 4.2.6.8 and 6.1.1.4'
H H 0.0000 0.0000 'International Tables Vol C Tables 4.2.6.8 and 6.1.1.4'
Er Er -0.2586 4.9576 'International Tables Vol C Tables 4.2.6.8 and 6.1.1.4'
N N 0.0061 0.0033 'International Tables Vol C Tables 4.2.6.8 and 6.1.1.4'

loop_
_geom_angle_atom_site_label_1
_geom_angle_atom_site_label_2
_geom_angle_atom_site_label_3
_geom_angle
_geom_angle_site_symmetry_1
_geom_angle_site_symmetry_3
_geom_angle_publ_flag
N6 Er1 N3 168.7(4) . . ?
N7 Er1 N3 91.0(4) . . ?
N7 Er1 N6 98.5(3) . . ?
N7 Er1 N8 68.5(5) . . ?
N7 Er1 C1 100.3(4) . . ?
N7 Er1 C27 167.0(4) . . ?
N8 Er1 N3 100.3(4) . . ?
N8 Er1 N6 89.1(4) . . ?
N8 Er1 C1 167.3(4) . . ?
N8 Er1 C27 100.6(5) . . ?
C1 Er1 N3 73.4(4) . . ?
C1 Er1 N6 98.6(4) . . ?
C1 Er1 C27 91.3(5) . . ?
C27 Er1 N3 98.2(4) . . ?
C27 Er1 N6 73.6(4) . . ?
C1 N1 C9 125.4(12) . . ?
C8 N1 C1 112.5(11) . . ?
C8 N1 C9 121.7(13) . . ?
C11 N2 C10 111.1(13) . . ?
C11 N2 C15 108.6(14) . . ?
C15 N2 C10 114.2(14) . . ?
C16 N3 Er1 108.4(9) . . ?
C16 N3 C17 122.8(12) . . ?
C17 N3 Er1 128.8(8) . . ?
C27 N4 C34 111.6(11) . . ?
C27 N4 C35 124.0(11) . . ?
C34 N4 C35 124.4(11) . . ?
C37 N5 C36 111.0(14) . . ?
C41 N5 C36 111.0(13) . . ?
C41 N5 C37 108.8(14) . . ?
C42 N6 Er1 110.4(8) . . ?
C42 N6 C43 118.6(11) . . ?
C43 N6 Er1 131.0(9) . . ?
C53 N7 Er1 123.9(11) . . ?
C53 N7 C57 117.0(13) . . ?
C57 N7 Er1 119.1(10) . . ?
C58 N8 Er1 119.3(11) . . ?
C62 N8 Er1 121.3(11) . . ?
C62 N8 C58 119.3(15) . . ?
N1 C1 Er1 146.1(9) . . ?
N1 C1 C2 102.9(11) . . ?
C2 C1 Er1 110.2(9) . . ?
C1 C2 C3 112.7(12) . . ?
C1 C2 C16 119.9(12) . . ?
C16 C2 C3 127.4(12) . . ?
C4 C3 C2 136.2(15) . . ?
C4 C3 C8 119.7(14) . . ?
C8 C3 C2 104.0(12) . . ?
C3 C4 H4 120.3 . . ?
C5 C4 C3 119.4(17) . . ?
C5 C4 H4 120.3 . . ?
C4 C5 H5 118.8 . . ?
C4 C5 C6 122.4(17) . . ?
C6 C5 H5 118.8 . . ?
C5 C6 H6 120.3 . . ?
C7 C6 C5 119.5(16) . . ?
C7 C6 H6 120.3 . . ?
C6 C7 H7 120.9 . . ?
C6 C7 C8 118.3(16) . . ?
C8 C7 H7 120.9 . . ?
N1 C8 C3 107.6(12) . . ?
C7 C8 N1 131.7(14) . . ?
C7 C8 C3 120.7(14) . . ?
N1 C9 H9A 109.3 . . ?
N1 C9 H9B 109.3 . . ?
N1 C9 C10 111.8(12) . . ?
H9A C9 H9B 107.9 . . ?
C10 C9 H9A 109.3 . . ?
C10 C9 H9B 109.3 . . ?
N2 C10 C9 113.1(13) . . ?
N2 C10 H10A 109.0 . . ?
N2 C10 H10B 109.0 . . ?
C9 C10 H10A 109.0 . . ?
C9 C10 H10B 109.0 . . ?
H10A C10 H10B 107.8 . . ?
N2 C11 H11A 109.1 . . ?
N2 C11 H11B 109.1 . . ?
N2 C11 C12 112.7(15) . . ?
H11A C11 H11B 107.8 . . ?
C12 C11 H11A 109.1 . . ?
C12 C11 H11B 109.1 . . ?
C11 C12 H12A 109.3 . . ?
C11 C12 H12B 109.3 . . ?
H12A C12 H12B 107.9 . . ?
C13 C12 C11 111.7(16) . . ?
C13 C12 H12A 109.3 . . ?
C13 C12 H12B 109.3 . . ?
C12 C13 H13A 110.2 . . ?
C12 C13 H13B 110.2 . . ?
H13A C13 H13B 108.5 . . ?
C14 C13 C12 107.5(16) . . ?
C14 C13 H13A 110.2 . . ?
C14 C13 H13B 110.2 . . ?
C13 C14 H14A 108.6 . . ?
C13 C14 H14B 108.6 . . ?
C13 C14 C15 114.9(17) . . ?
H14A C14 H14B 107.5 . . ?
C15 C14 H14A 108.6 . . ?
C15 C14 H14B 108.6 . . ?
N2 C15 C14 110.6(15) . . ?
N2 C15 H15A 109.5 . . ?
N2 C15 H15B 109.5 . . ?
C14 C15 H15A 109.5 . . ?
C14 C15 H15B 109.5 . . ?
H15A C15 H15B 108.1 . . ?
N3 C16 C2 127.0(13) . . ?
N3 C16 H16 116.5 . . ?
C2 C16 H16 116.5 . . ?
N3 C17 C18 114.1(12) . . ?
N3 C17 C22 108.9(11) . . ?
N3 C17 C23 114.6(10) . . ?
C18 C17 C22 107.3(12) . . ?
C18 C17 C23 102.1(11) . . ?
C22 C17 C23 109.6(12) . . ?
C17 C18 H18A 109.5 . . ?
C17 C18 H18B 109.5 . . ?
C17 C18 C19 110.6(13) . . ?
H18A C18 H18B 108.1 . . ?
C19 C18 H18A 109.5 . . ?
C19 C18 H18B 109.5 . . ?
C18 C19 H19 110.1 . . ?
C20 C19 C18 107.5(14) . . ?
C20 C19 H19 110.1 . . ?
C20 C19 C24 111.1(16) . . ?
C24 C19 C18 108.0(13) . . ?
C24 C19 H19 110.1 . . ?
C19 C20 H20A 109.3 . . ?
C19 C20 H20B 109.3 . . ?
H20A C20 H20B 108.0 . . ?
C21 C20 C19 111.5(14) . . ?
C21 C20 H20A 109.3 . . ?
C21 C20 H20B 109.3 . . ?
C20 C21 H21 109.7 . . ?
C20 C21 C22 106.7(15) . . ?
C20 C21 C25 111.8(15) . . ?
C22 C21 H21 109.7 . . ?
C25 C21 H21 109.7 . . ?
C25 C21 C22 109.2(14) . . ?
C17 C22 C21 110.4(13) . . ?
C17 C22 H22A 109.6 . . ?
C17 C22 H22B 109.6 . . ?
C21 C22 H22A 109.6 . . ?
C21 C22 H22B 109.6 . . ?
H22A C22 H22B 108.1 . . ?
C17 C23 H23A 108.7 . . ?
C17 C23 H23B 108.7 . . ?
H23A C23 H23B 107.6 . . ?
C26 C23 C17 114.2(11) . . ?
C26 C23 H23A 108.7 . . ?
C26 C23 H23B 108.7 . . ?
C19 C24 H24A 109.7 . . ?
C19 C24 H24B 109.7 . . ?
H24A C24 H24B 108.2 . . ?
C26 C24 C19 109.6(13) . . ?
C26 C24 H24A 109.7 . . ?
C26 C24 H24B 109.7 . . ?
C21 C25 H25A 109.6 . . ?
C21 C25 H25B 109.6 . . ?
H25A C25 H25B 108.1 . . ?
C26 C25 C21 110.5(15) . . ?
C26 C25 H25A 109.6 . . ?
C26 C25 H25B 109.6 . . ?
C23 C26 H26 109.4 . . ?
C24 C26 C23 98.1(12) . . ?
C24 C26 H26 109.4 . . ?
C25 C26 C23 110.8(13) . . ?
C25 C26 C24 119.0(14) . . ?
C25 C26 H26 109.4 . . ?
N4 C27 Er1 145.3(9) . . ?
N4 C27 C28 105.4(11) . . ?
C28 C27 Er1 106.8(9) . . ?
C27 C28 C29 109.3(12) . . ?
C42 C28 C27 125.5(13) . . ?
C42 C28 C29 125.2(13) . . ?
C30 C29 C28 136.9(13) . . ?
C30 C29 C34 116.3(13) . . ?
C34 C29 C28 106.7(12) . . ?
C29 C30 H30 119.7 . . ?
C31 C30 C29 120.7(15) . . ?
C31 C30 H30 119.7 . . ?
C30 C31 H31 119.5 . . ?
C30 C31 C32 120.9(15) . . ?
C32 C31 H31 119.5 . . ?
C31 C32 H32 118.9 . . ?
C33 C32 C31 122.1(15) . . ?
C33 C32 H32 118.9 . . ?
C32 C33 H33 121.5 . . ?
C32 C33 C34 117.0(15) . . ?
C34 C33 H33 121.5 . . ?
C29 C34 N4 107.0(12) . . ?
C33 C34 N4 130.1(14) . . ?
C33 C34 C29 122.8(14) . . ?
N4 C35 H35A 109.0 . . ?
N4 C35 H35B 109.0 . . ?
N4 C35 C36 112.9(12) . . ?
H35A C35 H35B 107.8 . . ?
C36 C35 H35A 109.0 . . ?
C36 C35 H35B 109.0 . . ?
N5 C36 C35 113.9(13) . . ?
N5 C36 H36A 108.8 . . ?
N5 C36 H36B 108.8 . . ?
C35 C36 H36A 108.8 . . ?
C35 C36 H36B 108.8 . . ?
H36A C36 H36B 107.7 . . ?
N5 C37 H37A 109.4 . . ?
N5 C37 H37B 109.4 . . ?
N5 C37 C38 111.4(16) . . ?
H37A C37 H37B 108.0 . . ?
C38 C37 H37A 109.4 . . ?
C38 C37 H37B 109.4 . . ?
C37 C38 H38A 109.6 . . ?
C37 C38 H38B 109.6 . . ?
C37 C38 C39 110.3(16) . . ?
H38A C38 H38B 108.1 . . ?
C39 C38 H38A 109.6 . . ?
C39 C38 H38B 109.6 . . ?
C38 C39 H39A 110.0 . . ?
C38 C39 H39B 110.0 . . ?
H39A C39 H39B 108.4 . . ?
C40 C39 C38 108.4(17) . . ?
C40 C39 H39A 110.0 . . ?
C40 C39 H39B 110.0 . . ?
C39 C40 H40A 110.0 . . ?
C39 C40 H40B 110.0 . . ?
C39 C40 C41 108.5(16) . . ?
H40A C40 H40B 108.4 . . ?
C41 C40 H40A 110.0 . . ?
C41 C40 H40B 110.0 . . ?
N5 C41 C40 109.3(15) . . ?
N5 C41 H41A 109.8 . . ?
N5 C41 H41B 109.8 . . ?
C40 C41 H41A 109.8 . . ?
C40 C41 H41B 109.8 . . ?
H41A C41 H41B 108.3 . . ?
N6 C42 C28 122.2(13) . . ?
N6 C42 H42 118.9 . . ?
C28 C42 H42 118.9 . . ?
N6 C43 C44 107.2(11) . . ?
N6 C43 C48 106.2(12) . . ?
N6 C43 C49 118.5(13) . . ?
C48 C43 C44 107.3(14) . . ?
C48 C43 C49 108.7(12) . . ?
C49 C43 C44 108.5(12) . . ?
C43 C44 H44A 109.6 . . ?
C43 C44 H44B 109.6 . . ?
H44A C44 H44B 108.1 . . ?
C45 C44 C43 110.5(12) . . ?
C45 C44 H44A 109.6 . . ?
C45 C44 H44B 109.6 . . ?
C44 C45 H45 109.7 . . ?
C46 C45 C44 105.2(13) . . ?
C46 C45 H45 109.7 . . ?
C50 C45 C44 110.8(14) . . ?
C50 C45 H45 109.7 . . ?
C50 C45 C46 111.5(14) . . ?
C45 C46 H46A 110.2 . . ?
C45 C46 H46B 110.2 . . ?
C45 C46 C47 107.3(14) . . ?
H46A C46 H46B 108.5 . . ?
C47 C46 H46A 110.2 . . ?
C47 C46 H46B 110.2 . . ?
C46 C47 H47 105.9 . . ?
C48 C47 C46 104.1(13) . . ?
C48 C47 H47 105.9 . . ?
C48 C47 C51 130.8(18) . . ?
C51 C47 C46 102.1(13) . . ?
C51 C47 H47 105.9 . . ?
C43 C48 H48A 110.5 . . ?
C43 C48 H48B 110.5 . . ?
C47 C48 C43 106.1(13) . . ?
C47 C48 H48A 110.5 . . ?
C47 C48 H48B 110.5 . . ?
H48A C48 H48B 108.7 . . ?
C43 C49 H49A 109.0 . . ?
C43 C49 H49B 109.0 . . ?
C43 C49 C52 112.9(13) . . ?
H49A C49 H49B 107.8 . . ?
C52 C49 H49A 109.0 . . ?
C52 C49 H49B 109.0 . . ?
C45 C50 H50A 109.1 . . ?
C45 C50 H50B 109.1 . . ?
C45 C50 C52 112.3(14) . . ?
H50A C50 H50B 107.9 . . ?
C52 C50 H50A 109.1 . . ?
C52 C50 H50B 109.1 . . ?
C47 C51 H51A 110.2 . . ?
C47 C51 H51B 110.2 . . ?
C47 C51 C52 107.7(12) . . ?
H51A C51 H51B 108.5 . . ?
C52 C51 H51A 110.2 . . ?
C52 C51 H51B 110.2 . . ?
C49 C52 H52 111.7 . . ?
C50 C52 C49 108.4(12) . . ?
C50 C52 C51 109.6(14) . . ?
C50 C52 H52 111.7 . . ?
C51 C52 C49 103.3(12) . . ?
C51 C52 H52 111.7 . . ?
N7 C53 H53 117.5 . . ?
N7 C53 C54 125.1(18) . . ?
C54 C53 H53 117.5 . . ?
C53 C54 H54 121.3 . . ?
C53 C54 C55 117.4(18) . . ?
C55 C54 H54 121.3 . . ?
C54 C55 H55 120.3 . . ?
C56 C55 C54 119.5(17) . . ?
C56 C55 H55 120.3 . . ?
C55 C56 H56 119.4 . . ?
C55 C56 C57 121.2(17) . . ?
C57 C56 H56 119.4 . . ?
N7 C57 C58 116.6(13) . . ?
C56 C57 N7 119.0(16) . . ?
C56 C57 C58 124.4(16) . . ?
N8 C58 C57 116.5(15) . . ?
N8 C58 C59 118.7(17) . . ?
C59 C58 C57 124.8(16) . . ?
C58 C59 H59 120.3 . . ?
C60 C59 C58 119.5(18) . . ?
C60 C59 H59 120.3 . . ?
C59 C60 H60 119.2 . . ?
C59 C60 C61 121.6(19) . . ?
C61 C60 H60 119.2 . . ?
C60 C61 H61 120.1 . . ?
C62 C61 C60 120(2) . . ?
C62 C61 H61 120.1 . . ?
N8 C62 H62 119.5 . . ?
C61 C62 N8 121.0(19) . . ?
C61 C62 H62 119.5 . . ?

loop_
_geom_bond_atom_site_label_1
_geom_bond_atom_site_label_2
_geom_bond_distance
_geom_bond_site_symmetry_2
_geom_bond_publ_flag
Er1 N3 2.463(11) . ?
Er1 N6 2.442(10) . ?
Er1 N7 2.358(11) . ?
Er1 N8 2.366(13) . ?
Er1 C1 2.383(14) . ?
Er1 C27 2.401(13) . ?
N1 C1 1.387(17) . ?
N1 C8 1.386(16) . ?
N1 C9 1.440(16) . ?
N2 C10 1.445(18) . ?
N2 C11 1.43(2) . ?
N2 C15 1.44(2) . ?
N3 C16 1.283(16) . ?
N3 C17 1.478(17) . ?
N4 C27 1.395(16) . ?
N4 C34 1.400(16) . ?
N4 C35 1.445(16) . ?
N5 C36 1.436(18) . ?
N5 C37 1.42(2) . ?
N5 C41 1.42(2) . ?
N6 C42 1.311(16) . ?
N6 C43 1.448(16) . ?
N7 C53 1.326(18) . ?
N7 C57 1.404(18) . ?
N8 C58 1.393(19) . ?
N8 C62 1.37(2) . ?
C1 C2 1.400(17) . ?
C2 C3 1.419(18) . ?
C2 C16 1.418(18) . ?
C3 C4 1.374(19) . ?
C3 C8 1.416(19) . ?
C4 H4 0.9300 . ?
C4 C5 1.32(2) . ?
C5 H5 0.9300 . ?
C5 C6 1.42(2) . ?
C6 H6 0.9300 . ?
C6 C7 1.37(2) . ?
C7 H7 0.9300 . ?
C7 C8 1.382(19) . ?
C9 H9A 0.9700 . ?
C9 H9B 0.9700 . ?
C9 C10 1.47(2) . ?
C10 H10A 0.9700 . ?
C10 H10B 0.9700 . ?
C11 H11A 0.9700 . ?
C11 H11B 0.9700 . ?
C11 C12 1.50(2) . ?
C12 H12A 0.9700 . ?
C12 H12B 0.9700 . ?
C12 C13 1.47(2) . ?
C13 H13A 0.9700 . ?
C13 H13B 0.9700 . ?
C13 C14 1.39(2) . ?
C14 H14A 0.9700 . ?
C14 H14B 0.9700 . ?
C14 C15 1.51(2) . ?
C15 H15A 0.9700 . ?
C15 H15B 0.9700 . ?
C16 H16 0.9300 . ?
C17 C18 1.504(18) . ?
C17 C22 1.515(19) . ?
C17 C23 1.544(17) . ?
C18 H18A 0.9700 . ?
C18 H18B 0.9700 . ?
C18 C19 1.53(2) . ?
C19 H19 0.9800 . ?
C19 C20 1.49(2) . ?
C19 C24 1.49(2) . ?
C20 H20A 0.9700 . ?
C20 H20B 0.9700 . ?
C20 C21 1.47(2) . ?
C21 H21 0.9800 . ?
C21 C22 1.54(2) . ?
C21 C25 1.48(2) . ?
C22 H22A 0.9700 . ?
C22 H22B 0.9700 . ?
C23 H23A 0.9700 . ?
C23 H23B 0.9700 . ?
C23 C26 1.510(9) . ?
C24 H24A 0.9700 . ?
C24 H24B 0.9700 . ?
C24 C26 1.47(2) . ?
C25 H25A 0.9700 . ?
C25 H25B 0.9700 . ?
C25 C26 1.40(2) . ?
C26 H26 0.9800 . ?
C27 C28 1.401(17) . ?
C28 C29 1.447(18) . ?
C28 C42 1.384(17) . ?
C29 C30 1.370(18) . ?
C29 C34 1.397(19) . ?
C30 H30 0.9300 . ?
C30 C31 1.34(2) . ?
C31 H31 0.9300 . ?
C31 C32 1.36(2) . ?
C32 H32 0.9300 . ?
C32 C33 1.327(19) . ?
C33 H33 0.9300 . ?
C33 C34 1.374(19) . ?
C35 H35A 0.9700 . ?
C35 H35B 0.9700 . ?
C35 C36 1.476(19) . ?
C36 H36A 0.9700 . ?
C36 H36B 0.9700 . ?
C37 H37A 0.9700 . ?
C37 H37B 0.9700 . ?
C37 C38 1.44(2) . ?
C38 H38A 0.9700 . ?
C38 H38B 0.9700 . ?
C38 C39 1.51(2) . ?
C39 H39A 0.9700 . ?
C39 H39B 0.9700 . ?
C39 C40 1.50(2) . ?
C40 H40A 0.9700 . ?
C40 H40B 0.9700 . ?
C40 C41 1.52(2) . ?
C41 H41A 0.9700 . ?
C41 H41B 0.9700 . ?
C42 H42 0.9300 . ?
C43 C44 1.551(19) . ?
C43 C48 1.52(2) . ?
C43 C49 1.534(19) . ?
C44 H44A 0.9700 . ?
C44 H44B 0.9700 . ?
C44 C45 1.534(19) . ?
C45 H45 0.9800 . ?
C45 C46 1.51(2) . ?
C45 C50 1.42(2) . ?
C46 H46A 0.9700 . ?
C46 H46B 0.9700 . ?
C46 C47 1.68(2) . ?
C47 H47 0.9800 . ?
C47 C48 1.39(2) . ?
C47 C51 1.41(2) . ?
C48 H48A 0.9700 . ?
C48 H48B 0.9700 . ?
C49 H49A 0.9700 . ?
C49 H49B 0.9700 . ?
C49 C52 1.57(2) . ?
C50 H50A 0.9700 . ?
C50 H50B 0.9700 . ?
C50 C52 1.53(2) . ?
C51 H51A 0.9700 . ?
C51 H51B 0.9700 . ?
C51 C52 1.56(2) . ?
C52 H52 0.9800 . ?
C53 H53 0.9300 . ?
C53 C54 1.36(2) . ?
C54 H54 0.9300 . ?
C54 C55 1.39(2) . ?
C55 H55 0.9300 . ?
C55 C56 1.33(2) . ?
C56 H56 0.9300 . ?
C56 C57 1.395(19) . ?
C57 C58 1.41(2) . ?
C58 C59 1.41(2) . ?
C59 H59 0.9300 . ?
C59 C60 1.33(2) . ?
C60 H60 0.9300 . ?
C60 C61 1.37(2) . ?
C61 H61 0.9300 . ?
C61 C62 1.34(2) . ?
C62 H62 0.9300 . ?

loop_
_geom_torsion_atom_site_label_1
_geom_torsion_atom_site_label_2
_geom_torsion_atom_site_label_3
_geom_torsion_atom_site_label_4
_geom_torsion
_geom_torsion_site_symmetry_1
_geom_torsion_site_symmetry_2
_geom_torsion_site_symmetry_3
_geom_torsion_site_symmetry_4
_geom_torsion_publ_flag
Er1 N3 C16 C2 3.3(17) . . . . ?
Er1 N3 C17 C18 176.2(9) . . . . ?
Er1 N3 C17 C22 -64.0(14) . . . . ?
Er1 N3 C17 C23 59.0(14) . . . . ?
Er1 N6 C42 C28 3.8(16) . . . . ?
Er1 N6 C43 C44 -65.5(15) . . . . ?
Er1 N6 C43 C48 49.0(16) . . . . ?
Er1 N6 C43 C49 171.4(9) . . . . ?
Er1 N7 C53 C54 178.8(12) . . . . ?
Er1 N7 C57 C56 -179.3(10) . . . . ?
Er1 N7 C57 C58 -2.0(16) . . . . ?
Er1 N8 C58 C57 -3.2(18) . . . . ?
Er1 N8 C58 C59 176.9(11) . . . . ?
Er1 N8 C62 C61 -177.1(12) . . . . ?
Er1 C1 C2 C3 166.8(9) . . . . ?
Er1 C1 C2 C16 -10.8(15) . . . . ?
Er1 C27 C28 C29 167.6(9) . . . . ?
Er1 C27 C28 C42 -13.2(18) . . . . ?
N1 C1 C2 C3 -5.7(15) . . . . ?
N1 C1 C2 C16 176.7(11) . . . . ?
N1 C9 C10 N2 -177.1(13) . . . . ?
N2 C11 C12 C13 57(2) . . . . ?
N3 C17 C18 C19 -179.8(11) . . . . ?
N3 C17 C22 C21 175.6(12) . . . . ?
N3 C17 C23 C26 -169.6(11) . . . . ?
N4 C27 C28 C29 0.7(16) . . . . ?
N4 C27 C28 C42 180.0(13) . . . . ?
N4 C35 C36 N5 177.2(12) . . . . ?
N5 C37 C38 C39 -60(2) . . . . ?
N6 C43 C44 C45 175.8(12) . . . . ?
N6 C43 C48 C47 175.4(14) . . . . ?
N6 C43 C49 C52 175.6(12) . . . . ?
N7 C53 C54 C55 -4(3) . . . . ?
N7 C57 C58 N8 3(2) . . . . ?
N7 C57 C58 C59 -176.8(14) . . . . ?
N8 C58 C59 C60 1(2) . . . . ?
C1 N1 C8 C3 -2.8(16) . . . . ?
C1 N1 C8 C7 177.7(15) . . . . ?
C1 N1 C9 C10 100.0(16) . . . . ?
C1 C2 C3 C4 -175.3(16) . . . . ?
C1 C2 C3 C8 4.2(15) . . . . ?
C1 C2 C16 N3 5(2) . . . . ?
C2 C3 C4 C5 179.6(16) . . . . ?
C2 C3 C8 N1 -0.8(15) . . . . ?
C2 C3 C8 C7 178.8(13) . . . . ?
C3 C2 C16 N3 -171.8(14) . . . . ?
C3 C4 C5 C6 0(3) . . . . ?
C4 C3 C8 N1 178.8(12) . . . . ?
C4 C3 C8 C7 -2(2) . . . . ?
C4 C5 C6 C7 1(3) . . . . ?
C5 C6 C7 C8 -3(2) . . . . ?
C6 C7 C8 N1 -177.7(15) . . . . ?
C6 C7 C8 C3 3(2) . . . . ?
C8 N1 C1 Er1 -162.1(13) . . . . ?
C8 N1 C1 C2 5.1(15) . . . . ?
C8 N1 C9 C10 -86.8(17) . . . . ?
C8 C3 C4 C5 0(2) . . . . ?
C9 N1 C1 Er1 12(2) . . . . ?
C9 N1 C1 C2 178.8(12) . . . . ?
C9 N1 C8 C3 -176.8(12) . . . . ?
C9 N1 C8 C7 4(2) . . . . ?
C10 N2 C11 C12 177.0(15) . . . . ?
C10 N2 C15 C14 179.6(14) . . . . ?
C11 N2 C10 C9 -74.4(18) . . . . ?
C11 N2 C15 C14 54.9(19) . . . . ?
C11 C12 C13 C14 -54(2) . . . . ?
C12 C13 C14 C15 56(2) . . . . ?
C13 C14 C15 N2 -58(2) . . . . ?
C15 N2 C10 C9 162.3(15) . . . . ?
C15 N2 C11 C12 -56(2) . . . . ?
C16 N3 C17 C18 -4.2(19) . . . . ?
C16 N3 C17 C22 115.6(14) . . . . ?
C16 N3 C17 C23 -121.4(14) . . . . ?
C16 C2 C3 C4 2(3) . . . . ?
C16 C2 C3 C8 -178.5(13) . . . . ?
C17 N3 C16 C2 -176.4(12) . . . . ?
C17 C18 C19 C20 -60.0(17) . . . . ?
C17 C18 C19 C24 59.9(17) . . . . ?
C17 C23 C26 C24 -72.0(14) . . . . ?
C17 C23 C26 C25 53.2(17) . . . . ?
C18 C17 C22 C21 -60.5(16) . . . . ?
C18 C17 C23 C26 66.6(14) . . . . ?
C18 C19 C20 C21 62.3(19) . . . . ?
C18 C19 C24 C26 -68.0(17) . . . . ?
C19 C20 C21 C22 -63.0(19) . . . . ?
C19 C20 C21 C25 56(2) . . . . ?
C19 C24 C26 C23 69.2(16) . . . . ?
C19 C24 C26 C25 -50(2) . . . . ?
C20 C19 C24 C26 49.5(18) . . . . ?
C20 C21 C22 C17 61.8(17) . . . . ?
C20 C21 C25 C26 -52.1(19) . . . . ?
C21 C25 C26 C23 -61.7(17) . . . . ?
C21 C25 C26 C24 51(2) . . . . ?
C22 C17 C18 C19 59.5(16) . . . . ?
C22 C17 C23 C26 -46.9(15) . . . . ?
C22 C21 C25 C26 65.7(17) . . . . ?
C23 C17 C18 C19 -55.7(14) . . . . ?
C23 C17 C22 C21 49.6(16) . . . . ?
C24 C19 C20 C21 -56(2) . . . . ?
C25 C21 C22 C17 -59.3(18) . . . . ?
C27 N4 C34 C29 -1.1(16) . . . . ?
C27 N4 C34 C33 -178.6(15) . . . . ?
C27 N4 C35 C36 95.8(16) . . . . ?
C27 C28 C29 C30 -177.9(17) . . . . ?
C27 C28 C29 C34 -1.4(17) . . . . ?
C27 C28 C42 N6 7(2) . . . . ?
C28 C29 C30 C31 179.1(17) . . . . ?
C28 C29 C34 N4 1.5(16) . . . . ?
C28 C29 C34 C33 179.2(14) . . . . ?
C29 C28 C42 N6 -173.9(13) . . . . ?
C29 C30 C31 C32 0(3) . . . . ?
C30 C29 C34 N4 178.8(13) . . . . ?
C30 C29 C34 C33 -3(2) . . . . ?
C30 C31 C32 C33 -3(3) . . . . ?
C31 C32 C33 C34 2(3) . . . . ?
C32 C33 C34 N4 178.3(15) . . . . ?
C32 C33 C34 C29 1(2) . . . . ?
C34 N4 C27 Er1 -157.3(14) . . . . ?
C34 N4 C27 C28 0.2(16) . . . . ?
C34 N4 C35 C36 -84.4(16) . . . . ?
C34 C29 C30 C31 3(2) . . . . ?
C35 N4 C27 Er1 23(3) . . . . ?
C35 N4 C27 C28 -179.9(12) . . . . ?
C35 N4 C34 C29 179.1(12) . . . . ?
C35 N4 C34 C33 2(2) . . . . ?
C36 N5 C37 C38 -173.3(15) . . . . ?
C36 N5 C41 C40 173.9(14) . . . . ?
C37 N5 C36 C35 166.6(14) . . . . ?
C37 N5 C41 C40 -63.7(19) . . . . ?
C37 C38 C39 C40 56(2) . . . . ?
C38 C39 C40 C41 -55(2) . . . . ?
C39 C40 C41 N5 61(2) . . . . ?
C41 N5 C36 C35 -72.3(17) . . . . ?
C41 N5 C37 C38 64(2) . . . . ?
C42 N6 C43 C44 114.2(14) . . . . ?
C42 N6 C43 C48 -131.3(14) . . . . ?
C42 N6 C43 C49 -8.8(19) . . . . ?
C42 C28 C29 C30 3(3) . . . . ?
C42 C28 C29 C34 179.4(14) . . . . ?
C43 N6 C42 C28 -175.9(12) . . . . ?
C43 C44 C45 C46 -59.7(17) . . . . ?
C43 C44 C45 C50 61.0(18) . . . . ?
C43 C49 C52 C50 -53.3(17) . . . . ?
C43 C49 C52 C51 62.9(16) . . . . ?
C44 C43 C48 C47 -70.3(17) . . . . ?
C44 C43 C49 C52 53.2(16) . . . . ?
C44 C45 C46 C47 60.8(15) . . . . ?
C44 C45 C50 C52 -62.5(18) . . . . ?
C45 C46 C47 C48 -70.6(16) . . . . ?
C45 C46 C47 C51 67.4(15) . . . . ?
C45 C50 C52 C49 57.7(18) . . . . ?
C45 C50 C52 C51 -54.4(17) . . . . ?
C46 C45 C50 C52 54.4(18) . . . . ?
C46 C47 C48 C43 71.4(17) . . . . ?
C46 C47 C51 C52 -68.9(16) . . . . ?
C47 C51 C52 C49 -49.6(18) . . . . ?
C47 C51 C52 C50 65.8(17) . . . . ?
C48 C43 C44 C45 62.2(16) . . . . ?
C48 C43 C49 C52 -63.2(17) . . . . ?
C48 C47 C51 C52 52(2) . . . . ?
C49 C43 C44 C45 -55.1(16) . . . . ?
C49 C43 C48 C47 46.9(19) . . . . ?
C50 C45 C46 C47 -59.4(16) . . . . ?
C51 C47 C48 C43 -49(2) . . . . ?
C53 N7 C57 C56 1.7(19) . . . . ?
C53 N7 C57 C58 178.9(13) . . . . ?
C53 C54 C55 C56 10(3) . . . . ?
C54 C55 C56 C57 -11(3) . . . . ?
C55 C56 C57 N7 5(2) . . . . ?
C55 C56 C57 C58 -172.0(16) . . . . ?
C56 C57 C58 N8 -179.5(14) . . . . ?
C56 C57 C58 C59 0(3) . . . . ?
C57 N7 C53 C54 -2(2) . . . . ?
C57 C58 C59 C60 -179.3(16) . . . . ?
C58 N8 C62 C61 -2(2) . . . . ?
C58 C59 C60 C61 -2(3) . . . . ?
C59 C60 C61 C62 2(3) . . . . ?
C60 C61 C62 N8 0(3) . . . . ?
C62 N8 C58 C57 -178.8(14) . . . . ?
C62 N8 C58 C59 1(2) . . . . ?

loop_
_smtbx_masks_void_nr
_smtbx_masks_void_average_x
_smtbx_masks_void_average_y
_smtbx_masks_void_average_z
_smtbx_masks_void_volume
_smtbx_masks_void_count_electrons
_smtbx_masks_void_content
1 0.000 0.500 1.000 603.5 101.7 '2 C7H8'
